data_7105738
loop_
_publ_author_name
'Felix Armbruster'
'Jens Meyer'
'Alexander Baldes'
'Pascual Ona Burgos'
'Ignacio Fernandez'
'Frank Breher'

_publ_section_title
;
 A triangulo palladium cluster consisting of m3-capping silyl ligands
;
_journal_name_full Chem.Commun.
_journal_page_first 221
_journal_paper_doi 10.1039/c002435j
_journal_volume 47
_journal_year 2011
_chemical_formula_moiety 'C24 H30 N12 Pd3 S6 Si2, 4(CH2Cl2)'
_chemical_formula_sum 'C28 H38 Cl8 N12 Pd3 S6 Si2'
_chemical_formula_weight 1394.04
_chemical_name_systematic
;
?
;
_space_group_IT_number 19
_symmetry_cell_setting orthorhombic
_symmetry_space_group_name_Hall 'P 2ac 2ab'
_symmetry_space_group_name_H-M 'P 21 21 21'
_atom_sites_solution_hydrogens geom
_atom_sites_solution_primary direct
_atom_sites_solution_secondary difmap
_audit_creation_method SHELXL-97
_cell_angle_alpha 90.00
_cell_angle_beta 90.00
_cell_angle_gamma 90.00
_cell_formula_units_Z 4
_cell_length_a 12.595(3)
_cell_length_b 19.333(4)
_cell_length_c 19.909(4)
_cell_measurement_reflns_used 31795
_cell_measurement_temperature 150(2)
_cell_measurement_theta_max 26.00
_cell_measurement_theta_min 3.47
_cell_volume 4847.8(18)
_computing_cell_refinement 'CrysAlis Red'
_computing_data_collection 'CrysAlis CCD'
_computing_data_reduction 'CrysAlis Red'
_computing_molecular_graphics 'Ortep 32'
_computing_publication_material 'Bruker SHELXTL'
_computing_structure_refinement 'Bruker SHELXTL'
_computing_structure_solution 'Bruker SHELXTL'
_diffrn_ambient_temperature 150(2)
_diffrn_measured_fraction_theta_full 0.994
_diffrn_measured_fraction_theta_max 0.994
_diffrn_measurement_device_type 'Stoe Stadi 4 with CCD'
_diffrn_measurement_method 'omega scans'
_diffrn_radiation_monochromator graphite
_diffrn_radiation_source 'fine-focus sealed tube'
_diffrn_radiation_type MoK\a
_diffrn_radiation_wavelength 0.71073
_diffrn_reflns_av_R_equivalents 0.0761
_diffrn_reflns_av_sigmaI/netI 0.0555
_diffrn_reflns_limit_h_max 13
_diffrn_reflns_limit_h_min -15
_diffrn_reflns_limit_k_max 23
_diffrn_reflns_limit_k_min -22
_diffrn_reflns_limit_l_max 24
_diffrn_reflns_limit_l_min -24
_diffrn_reflns_number 31795
_diffrn_reflns_theta_full 26.00
_diffrn_reflns_theta_max 26.00
_diffrn_reflns_theta_min 3.47
_exptl_absorpt_coefficient_mu 1.889
_exptl_absorpt_correction_type none
_exptl_crystal_colour yellow
_exptl_crystal_density_diffrn 1.910
_exptl_crystal_density_method 'not measured'
_exptl_crystal_description 'irregular shaped crystal'
_exptl_crystal_F_000 2752
_exptl_crystal_size_max 0.25
_exptl_crystal_size_mid 0.24
_exptl_crystal_size_min 0.24
_refine_diff_density_max 0.889
_refine_diff_density_min -0.930
_refine_diff_density_rms 0.126
_refine_ls_abs_structure_details 'Flack H D (1983), Acta Cryst. A39, 876-881'
_refine_ls_abs_structure_Flack -0.03(3)
_refine_ls_extinction_method none
_refine_ls_goodness_of_fit_ref 1.093
_refine_ls_hydrogen_treatment constr
_refine_ls_matrix_type full
_refine_ls_number_parameters 566
_refine_ls_number_reflns 9444
_refine_ls_number_restraints 21
_refine_ls_restrained_S_all 1.093
_refine_ls_R_factor_all 0.0496
_refine_ls_R_factor_gt 0.0449
_refine_ls_shift/su_max 0.001
_refine_ls_shift/su_mean 0.000
_refine_ls_structure_factor_coef Fsqd
_refine_ls_weighting_details 'calc w=1/[\s^2^(Fo^2^)+(0.0446P)^2^+14.5438P] where P=(Fo^2^+2Fc^2^)/3'
_refine_ls_weighting_scheme calc
_refine_ls_wR_factor_gt 0.1040
_refine_ls_wR_factor_ref 0.1085
_reflns_number_gt 8804
_reflns_number_total 9444
_reflns_threshold_expression >2sigma(I)
_cod_data_source_file C002435J.TXT
_cod_data_source_block Pd3
_cod_original_cell_volume 4847.6(17)
_cod_database_code 7105738

loop_
_symmetry_equiv_pos_as_xyz
'x, y, z'
'-x+1/2, -y, z+1/2'
'-x, y+1/2, -z+1/2'
'x+1/2, -y+1/2, -z'

loop_
_atom_site_label
_atom_site_type_symbol
_atom_site_fract_x
_atom_site_fract_y
_atom_site_fract_z
_atom_site_U_iso_or_equiv
_atom_site_adp_type
_atom_site_occupancy
_atom_site_symmetry_multiplicity
_atom_site_calc_flag
_atom_site_refinement_flags
_atom_site_disorder_assembly
_atom_site_disorder_group
Pd1 Pd 0.55572(4) 0.34227(2) 0.61799(2) 0.02098(11) Uani 1 1 d . . .
Pd2 Pd 0.56067(4) 0.48122(2) 0.59488(2) 0.02131(11) Uani 1 1 d . . .
Pd3 Pd 0.69967(4) 0.42182(2) 0.68422(2) 0.02261(11) Uani 1 1 d . . .
S1 S 0.71380(14) 0.37892(10) 0.79639(8) 0.0314(4) Uani 1 1 d . . .
S2 S 0.48774(15) 0.58653(9) 0.63710(9) 0.0326(4) Uani 1 1 d . . .
Si1 Si 0.51260(13) 0.42963(9) 0.70004(8) 0.0201(3) Uani 1 1 d . . .
N2 N 0.5535(5) 0.3182(3) 0.8662(3) 0.0329(13) Uani 1 1 d . . .
C20 C 0.4984(5) 0.5732(3) 0.7213(3) 0.0238(13) Uani 1 1 d . . .
C11 C 0.4111(6) 0.3492(4) 0.8099(3) 0.0326(15) Uani 1 1 d . . .
H11A H 0.3395 0.3553 0.7961 0.039 Uiso 1 1 calc R . .
N3 N 0.5098(4) 0.5107(3) 0.7508(3) 0.0241(11) Uani 1 1 d . . .
N1 N 0.5017(4) 0.3748(3) 0.7769(3) 0.0250(12) Uani 1 1 d . . .
C10 C 0.5866(5) 0.3555(3) 0.8125(3) 0.0241(13) Uani 1 1 d . . .
S4 S 0.53759(15) 0.50375(9) 0.47827(8) 0.0320(4) Uani 1 1 d . . .
S3 S 0.37376(12) 0.30829(9) 0.62072(9) 0.0294(4) Uani 1 1 d . . .
Si2 Si 0.69931(13) 0.40359(9) 0.56455(8) 0.0214(3) Uani 1 1 d . . .
S6 S 0.64253(12) 0.23759(8) 0.58484(9) 0.0275(3) Uani 1 1 d . . .
S5 S 0.86793(14) 0.47645(11) 0.67097(8) 0.0359(4) Uani 1 1 d . . .
N8 N 0.6040(5) 0.4208(3) 0.3768(3) 0.0330(13) Uani 1 1 d . . .
N4 N 0.4936(5) 0.6209(3) 0.7693(3) 0.0314(13) Uani 1 1 d . . .
C40 C 0.6021(5) 0.4366(3) 0.4432(3) 0.0257(14) Uani 1 1 d . . .
C12 C 0.4439(6) 0.3152(3) 0.8640(3) 0.0328(15) Uani 1 1 d . . .
H12A H 0.3996 0.2925 0.8957 0.039 Uiso 1 1 calc R . .
N9 N 0.8014(4) 0.4692(3) 0.5411(3) 0.0245(11) Uani 1 1 d . . .
N10 N 0.9306(5) 0.5421(3) 0.5576(3) 0.0375(14) Uani 1 1 d . . .
C21 C 0.5016(7) 0.5890(4) 0.8311(4) 0.0388(17) Uani 1 1 d . . .
H21A H 0.5001 0.6109 0.8738 0.047 Uiso 1 1 calc R . .
C61 C 0.9038(5) 0.3316(4) 0.5416(3) 0.0296(15) Uani 1 1 d . . .
H61A H 0.9460 0.3714 0.5331 0.036 Uiso 1 1 calc R . .
C41 C 0.7061(6) 0.3454(4) 0.4267(3) 0.0320(15) Uani 1 1 d . . .
H41A H 0.7531 0.3080 0.4350 0.038 Uiso 1 1 calc R . .
N11 N 0.7968(4) 0.3323(3) 0.5604(2) 0.0223(11) Uani 1 1 d . . .
N7 N 0.6641(4) 0.3904(3) 0.4753(3) 0.0241(11) Uani 1 1 d . . .
C60 C 0.7679(5) 0.2654(3) 0.5663(3) 0.0246(13) Uani 1 1 d . . .
C50 C 0.8648(5) 0.4972(4) 0.5880(3) 0.0292(14) Uani 1 1 d . . .
C22 C 0.5118(6) 0.5208(4) 0.8191(3) 0.0351(15) Uani 1 1 d . . .
H22A H 0.5190 0.4857 0.8522 0.042 Uiso 1 1 calc R . .
Cl2 Cl 0.9505(2) 0.2121(2) 0.71240(16) 0.0982(11) Uani 1 1 d . . .
N5 N 0.3666(4) 0.4300(3) 0.6900(3) 0.0237(11) Uani 1 1 d . . .
Cl5 Cl 0.2677(3) 0.6182(2) 0.49961(19) 0.1022(11) Uani 1 1 d . . .
N12 N 0.8514(4) 0.2253(3) 0.5538(3) 0.0270(12) Uani 1 1 d . . .
N6 N 0.2100(4) 0.3881(3) 0.6641(3) 0.0326(13) Uani 1 1 d . . .
C62 C 0.9369(6) 0.2669(4) 0.5374(3) 0.0311(14) Uani 1 1 d . . .
H62A H 1.0062 0.2518 0.5255 0.037 Uiso 1 1 calc R . .
C32 C 0.1944(6) 0.4485(4) 0.7000(4) 0.0364(16) Uani 1 1 d . . .
H32A H 0.1279 0.4687 0.7109 0.044 Uiso 1 1 calc R . .
C31 C 0.2901(5) 0.4734(3) 0.7165(3) 0.0298(14) Uani 1 1 d . . .
H31A H 0.3031 0.5141 0.7420 0.036 Uiso 1 1 calc R . .
C43 C 0.5498(8) 0.4608(5) 0.3263(4) 0.055(2) Uani 1 1 d . . .
H43A H 0.4756 0.4673 0.3396 0.082 Uiso 1 1 calc R . .
H43B H 0.5527 0.4363 0.2832 0.082 Uiso 1 1 calc R . .
H43C H 0.5843 0.5060 0.3217 0.082 Uiso 1 1 calc R . .
C52 C 0.9077(6) 0.5435(4) 0.4906(4) 0.0363(17) Uani 1 1 d . . .
H52A H 0.9413 0.5713 0.4575 0.044 Uiso 1 1 calc R . .
C42 C 0.6684(6) 0.3644(4) 0.3666(3) 0.0364(17) Uani 1 1 d . . .
H42A H 0.6834 0.3429 0.3248 0.044 Uiso 1 1 calc R . .
C99 C 0.8237(8) 0.2195(5) 0.7415(5) 0.053(2) Uani 1 1 d . . .
H99A H 0.7747 0.2244 0.7029 0.064 Uiso 1 1 calc R . .
H99B H 0.8179 0.2619 0.7692 0.064 Uiso 1 1 calc R . .
C30 C 0.3164(5) 0.3776(3) 0.6588(3) 0.0257(13) Uani 1 1 d . . .
C53 C 1.0074(6) 0.5864(5) 0.5914(5) 0.049(2) Uani 1 1 d . . .
H53A H 1.0565 0.5578 0.6177 0.074 Uiso 1 1 calc R . .
H53B H 0.9701 0.6184 0.6214 0.074 Uiso 1 1 calc R . .
H53C H 1.0475 0.6128 0.5579 0.074 Uiso 1 1 calc R . .
C51 C 0.8291(5) 0.4982(4) 0.4804(3) 0.0302(15) Uani 1 1 d . . .
H51A H 0.7976 0.4878 0.4382 0.036 Uiso 1 1 calc R . .
C63 C 0.8532(6) 0.1503(4) 0.5549(4) 0.0393(18) Uani 1 1 d . . .
H63A H 0.8430 0.1339 0.6010 0.059 Uiso 1 1 calc R . .
H63B H 0.9217 0.1338 0.5379 0.059 Uiso 1 1 calc R . .
H63C H 0.7960 0.1324 0.5264 0.059 Uiso 1 1 calc R . .
C23 C 0.4843(8) 0.6953(4) 0.7579(4) 0.045(2) Uani 1 1 d . . .
H23A H 0.4621 0.7037 0.7114 0.067 Uiso 1 1 calc R . .
H23B H 0.5531 0.7175 0.7659 0.067 Uiso 1 1 calc R . .
H23C H 0.4314 0.7147 0.7886 0.067 Uiso 1 1 calc R . .
C13 C 0.6223(7) 0.2835(4) 0.9143(4) 0.047(2) Uani 1 1 d . . .
H13A H 0.5881 0.2831 0.9586 0.070 Uiso 1 1 calc R . .
H13B H 0.6901 0.3081 0.9173 0.070 Uiso 1 1 calc R . .
H13C H 0.6349 0.2358 0.8996 0.070 Uiso 1 1 calc R . .
C33 C 0.1282(6) 0.3429(5) 0.6369(5) 0.050(2) Uani 1 1 d . . .
H33A H 0.0582 0.3635 0.6446 0.075 Uiso 1 1 calc R . .
H33B H 0.1318 0.2978 0.6593 0.075 Uiso 1 1 calc R . .
H33C H 0.1396 0.3368 0.5886 0.075 Uiso 1 1 calc R . .
C77 C 0.2712(8) 0.5318(7) 0.5304(6) 0.076(3) Uani 1 1 d . . .
H77A H 0.3403 0.5105 0.5185 0.092 Uiso 1 1 calc R . .
H77B H 0.2653 0.5323 0.5799 0.092 Uiso 1 1 calc R . .
Cl1 Cl 0.7847(3) 0.14858(16) 0.78948(17) 0.0860(10) Uani 1 1 d . . .
Cl6 Cl 0.1684(3) 0.4817(2) 0.4969(2) 0.1199(16) Uani 1 1 d . . .
Cl7 Cl 1.0748(3) 0.76139(19) 0.5818(2) 0.1053(11) Uani 1 1 d . . .
C66 C 1.020(2) 0.8354(11) 0.5963(11) 0.177(10) Uani 1 1 d . . .
H66A H 0.9549 0.8383 0.5682 0.213 Uiso 1 1 calc R . .
H66B H 1.0688 0.8718 0.5803 0.213 Uiso 1 1 calc R . .
Cl8 Cl 0.9841(5) 0.8556(2) 0.6769(3) 0.159(2) Uani 1 1 d . . .
C88 C 0.738(2) 0.6543(10) 0.6515(7) 0.102(10) Uani 0.745(15) 1 d PD A 1
H88A H 0.6647 0.6559 0.6701 0.122 Uiso 0.745(15) 1 calc PR A 1
H88B H 0.7664 0.6074 0.6596 0.122 Uiso 0.745(15) 1 calc PR A 1
Cl3 Cl 0.7325(5) 0.6702(4) 0.5628(2) 0.0647(15) Uani 0.745(15) 1 d PD A 1
Cl4 Cl 0.8150(4) 0.7137(2) 0.6925(2) 0.0727(18) Uani 0.745(15) 1 d PD A 1
C88' C 0.729(2) 0.6558(11) 0.6451(10) 0.019(8) Uani 0.255(15) 1 d PDU A 2
H88C H 0.6534 0.6419 0.6436 0.023 Uiso 0.255(15) 1 calc PR A 2
H88D H 0.7722 0.6134 0.6505 0.023 Uiso 0.255(15) 1 calc PR A 2
Cl4' Cl 0.749(3) 0.7087(15) 0.7127(10) 0.158(10) Uani 0.255(15) 1 d PDU A 2
Cl3' Cl 0.764(2) 0.6972(13) 0.5675(10) 0.099(7) Uani 0.255(15) 1 d PDU A 2

loop_
_atom_site_aniso_label
_atom_site_aniso_U_11
_atom_site_aniso_U_22
_atom_site_aniso_U_33
_atom_site_aniso_U_23
_atom_site_aniso_U_13
_atom_site_aniso_U_12
Pd1 0.0205(2) 0.0200(2) 0.0225(2) -0.00344(19) 0.00077(19) -0.00068(19)
Pd2 0.0250(2) 0.0207(2) 0.0182(2) -0.00092(18) 0.00063(18) 0.00118(19)
Pd3 0.0221(2) 0.0252(2) 0.0204(2) -0.00261(19) -0.00168(19) -0.00098(19)
S1 0.0325(9) 0.0371(9) 0.0246(8) 0.0029(7) -0.0058(7) 0.0015(7)
S2 0.0493(10) 0.0226(8) 0.0260(8) 0.0018(7) 0.0045(7) 0.0068(7)
Si1 0.0214(8) 0.0197(8) 0.0191(8) -0.0022(7) 0.0013(6) 0.0013(6)
N2 0.053(4) 0.023(3) 0.023(3) 0.003(2) 0.001(3) 0.000(3)
C20 0.025(3) 0.020(3) 0.027(3) -0.007(3) 0.006(2) 0.004(3)
C11 0.035(4) 0.030(3) 0.033(4) 0.001(3) 0.010(3) 0.000(3)
N3 0.028(3) 0.022(3) 0.023(2) -0.002(2) 0.001(2) 0.000(2)
N1 0.030(3) 0.026(3) 0.019(3) -0.001(2) 0.005(2) 0.000(2)
C10 0.035(3) 0.018(3) 0.019(3) -0.007(3) -0.005(3) 0.008(2)
S4 0.0414(10) 0.0337(9) 0.0209(7) 0.0036(7) -0.0005(7) 0.0085(8)
S3 0.0229(8) 0.0306(8) 0.0347(8) -0.0123(7) 0.0034(7) -0.0046(6)
Si2 0.0199(8) 0.0229(8) 0.0215(8) -0.0027(7) 0.0014(7) -0.0006(7)
S6 0.0247(8) 0.0217(7) 0.0362(9) -0.0040(7) 0.0032(7) 0.0003(6)
S5 0.0299(8) 0.0515(11) 0.0264(8) -0.0059(8) -0.0020(7) -0.0132(8)
N8 0.040(3) 0.043(3) 0.016(2) 0.002(3) 0.006(2) -0.004(3)
N4 0.045(3) 0.022(3) 0.027(3) -0.005(2) 0.004(3) -0.003(3)
C40 0.032(3) 0.028(3) 0.017(3) 0.001(3) 0.001(3) -0.004(3)
C12 0.042(4) 0.029(3) 0.028(3) -0.002(3) 0.013(3) -0.008(3)
N9 0.029(3) 0.020(3) 0.025(3) -0.004(2) 0.002(2) -0.004(2)
N10 0.037(3) 0.035(3) 0.041(3) -0.006(3) 0.010(3) -0.011(3)
C21 0.061(5) 0.033(4) 0.023(3) -0.005(3) -0.001(3) -0.003(4)
C61 0.023(3) 0.033(4) 0.033(3) -0.001(3) -0.001(3) -0.013(3)
C41 0.029(3) 0.036(4) 0.031(3) -0.008(3) 0.004(3) -0.004(3)
N11 0.015(2) 0.027(3) 0.025(3) -0.008(2) 0.001(2) -0.003(2)
N7 0.023(3) 0.028(3) 0.021(3) -0.009(2) 0.000(2) -0.002(2)
C60 0.025(3) 0.026(3) 0.023(3) -0.004(3) -0.002(2) -0.002(3)
C50 0.026(3) 0.027(3) 0.035(4) -0.008(3) -0.003(3) 0.003(3)
C22 0.052(4) 0.031(4) 0.022(3) 0.002(3) -0.001(3) 0.003(3)
Cl2 0.0576(16) 0.159(3) 0.0775(18) -0.021(2) 0.0142(15) -0.022(2)
N5 0.024(3) 0.028(3) 0.020(2) -0.003(2) 0.001(2) 0.002(2)
Cl5 0.081(2) 0.136(3) 0.090(2) 0.015(2) 0.0009(18) -0.018(2)
N12 0.024(3) 0.026(3) 0.031(3) -0.005(2) 0.004(2) 0.003(2)
N6 0.016(3) 0.040(3) 0.042(3) -0.011(3) -0.005(2) -0.003(2)
C62 0.022(3) 0.041(4) 0.031(3) -0.007(3) 0.002(3) 0.002(3)
C32 0.023(3) 0.037(4) 0.049(4) -0.006(3) 0.003(3) 0.006(3)
C31 0.033(4) 0.020(3) 0.036(3) -0.003(3) 0.003(3) 0.004(3)
C43 0.076(6) 0.060(5) 0.027(4) 0.006(4) -0.005(4) 0.000(5)
C52 0.039(4) 0.032(4) 0.038(4) 0.001(3) 0.013(3) -0.009(3)
C42 0.047(4) 0.043(4) 0.019(3) -0.010(3) 0.009(3) -0.004(3)
C99 0.064(6) 0.044(5) 0.053(5) 0.003(4) 0.015(4) 0.004(4)
C30 0.020(3) 0.029(3) 0.028(3) -0.002(3) 0.003(3) -0.002(3)
C53 0.038(4) 0.055(5) 0.056(5) -0.019(4) 0.009(4) -0.027(4)
C51 0.031(3) 0.032(4) 0.028(3) 0.002(3) 0.007(3) -0.001(3)
C63 0.041(4) 0.025(4) 0.052(5) -0.002(3) 0.004(4) 0.009(3)
C23 0.079(6) 0.025(4) 0.030(4) -0.002(3) 0.013(4) -0.001(4)
C13 0.072(6) 0.035(4) 0.033(4) 0.011(3) -0.002(4) 0.015(4)
C33 0.024(4) 0.054(5) 0.072(6) -0.024(5) 0.000(4) -0.007(4)
C77 0.040(5) 0.098(9) 0.091(8) 0.001(7) -0.006(5) 0.003(6)
Cl1 0.088(2) 0.0695(17) 0.100(2) 0.0387(17) -0.0202(17) -0.0319(16)
Cl6 0.0600(17) 0.118(3) 0.181(4) -0.086(3) -0.029(2) 0.0301(18)
Cl7 0.116(3) 0.074(2) 0.126(3) -0.002(2) -0.011(2) -0.022(2)
C66 0.24(3) 0.130(16) 0.158(18) 0.051(15) -0.029(18) 0.071(18)
Cl8 0.207(6) 0.081(3) 0.189(5) 0.005(3) 0.056(5) -0.007(3)
C88 0.15(2) 0.084(15) 0.074(13) -0.006(12) -0.036(13) -0.030(15)
Cl3 0.069(3) 0.085(4) 0.0395(18) -0.0112(19) 0.0129(16) 0.008(2)
Cl4 0.073(3) 0.089(3) 0.056(2) 0.0048(19) -0.0119(19) -0.025(2)
C88' 0.011(9) 0.014(11) 0.032(11) 0.005(8) -0.004(8) 0.009(8)
Cl4' 0.154(14) 0.166(13) 0.155(13) 0.007(9) -0.008(9) 0.010(9)
Cl3' 0.101(10) 0.104(10) 0.092(9) 0.004(7) 0.036(7) 0.012(7)

loop_
_atom_type_symbol
_atom_type_description
_atom_type_scat_dispersion_real
_atom_type_scat_dispersion_imag
_atom_type_scat_source
C C 0.0033 0.0016 'International Tables Vol C Tables 4.2.6.8 and 6.1.1.4'
H H 0.0000 0.0000 'International Tables Vol C Tables 4.2.6.8 and 6.1.1.4'
N N 0.0061 0.0033 'International Tables Vol C Tables 4.2.6.8 and 6.1.1.4'
Si Si 0.0817 0.0704 'International Tables Vol C Tables 4.2.6.8 and 6.1.1.4'
S S 0.1246 0.1234 'International Tables Vol C Tables 4.2.6.8 and 6.1.1.4'
Pd Pd -0.9988 1.0072 'International Tables Vol C Tables 4.2.6.8 and 6.1.1.4'
Cl Cl 0.1484 0.1585 'International Tables Vol C Tables 4.2.6.8 and 6.1.1.4'

loop_
_geom_angle_atom_site_label_1
_geom_angle_atom_site_label_2
_geom_angle_atom_site_label_3
_geom_angle
_geom_angle_site_symmetry_1
_geom_angle_site_symmetry_3
_geom_angle_publ_flag
S3 Pd1 S6 102.27(6) . . ?
S3 Pd1 Si2 150.08(6) . . ?
S6 Pd1 Si2 87.22(6) . . ?
S3 Pd1 Si1 87.76(6) . . ?
S6 Pd1 Si1 151.88(6) . . ?
Si2 Pd1 Si1 97.09(6) . . ?
S3 Pd1 Pd3 141.78(5) . . ?
S6 Pd1 Pd3 107.91(5) . . ?
Si2 Pd1 Pd3 55.63(4) . . ?
Si1 Pd1 Pd3 54.93(4) . . ?
S3 Pd1 Pd2 107.29(5) . . ?
S6 Pd1 Pd2 140.93(5) . . ?
Si2 Pd1 Pd2 54.80(4) . . ?
Si1 Pd1 Pd2 55.20(4) . . ?
Pd3 Pd1 Pd2 60.605(19) . . ?
S4 Pd2 Si2 87.57(6) . . ?
S4 Pd2 S2 98.08(6) . . ?
Si2 Pd2 S2 155.45(7) . . ?
S4 Pd2 Si1 153.82(7) . . ?
Si2 Pd2 Si1 98.31(6) . . ?
S2 Pd2 Si1 87.14(6) . . ?
S4 Pd2 Pd1 110.01(5) . . ?
Si2 Pd2 Pd1 55.83(4) . . ?
S2 Pd2 Pd1 140.57(5) . . ?
Si1 Pd2 Pd1 55.72(4) . . ?
S4 Pd2 Pd3 141.81(5) . . ?
Si2 Pd2 Pd3 55.48(4) . . ?
S2 Pd2 Pd3 111.95(5) . . ?
Si1 Pd2 Pd3 54.65(4) . . ?
Pd1 Pd2 Pd3 59.563(17) . . ?
Si1 Pd3 S5 150.05(7) . . ?
Si1 Pd3 S1 88.40(6) . . ?
S5 Pd3 S1 101.02(6) . . ?
Si1 Pd3 Si2 97.94(6) . . ?
S5 Pd3 Si2 87.53(6) . . ?
S1 Pd3 Si2 150.94(7) . . ?
Si1 Pd3 Pd1 55.97(4) . . ?
S5 Pd3 Pd1 142.21(5) . . ?
S1 Pd3 Pd1 107.86(5) . . ?
Si2 Pd3 Pd1 55.68(4) . . ?
Si1 Pd3 Pd2 55.16(4) . . ?
S5 Pd3 Pd2 108.05(5) . . ?
S1 Pd3 Pd2 142.93(5) . . ?
Si2 Pd3 Pd2 54.51(4) . . ?
Pd1 Pd3 Pd2 59.83(2) . . ?
C10 S1 Pd3 101.5(2) . . ?
C20 S2 Pd2 100.8(2) . . ?
N5 Si1 N3 92.1(2) . . ?
N5 Si1 N1 91.0(3) . . ?
N3 Si1 N1 91.8(2) . . ?
N5 Si1 Pd3 165.79(19) . . ?
N3 Si1 Pd3 98.26(18) . . ?
N1 Si1 Pd3 98.36(18) . . ?
N5 Si1 Pd2 98.93(18) . . ?
N3 Si1 Pd2 97.37(18) . . ?
N1 Si1 Pd2 166.19(19) . . ?
Pd3 Si1 Pd2 70.19(5) . . ?
N5 Si1 Pd1 98.84(18) . . ?
N3 Si1 Pd1 163.68(19) . . ?
N1 Si1 Pd1 100.04(18) . . ?
Pd3 Si1 Pd1 69.10(5) . . ?
Pd2 Si1 Pd1 69.08(5) . . ?
C10 N2 C12 107.7(6) . . ?
C10 N2 C13 125.6(7) . . ?
C12 N2 C13 126.6(6) . . ?
N4 C20 N3 108.3(6) . . ?
N4 C20 S2 126.8(5) . . ?
N3 C20 S2 124.8(5) . . ?
C12 C11 N1 107.4(6) . . ?
C12 C11 H11A 126.3 . . ?
N1 C11 H11A 126.3 . . ?
C20 N3 C22 107.7(6) . . ?
C20 N3 Si1 121.3(4) . . ?
C22 N3 Si1 130.9(5) . . ?
C10 N1 C11 107.7(5) . . ?
C10 N1 Si1 122.3(5) . . ?
C11 N1 Si1 130.0(5) . . ?
N1 C10 N2 108.7(6) . . ?
N1 C10 S1 125.6(5) . . ?
N2 C10 S1 125.6(5) . . ?
C40 S4 Pd2 101.8(2) . . ?
C30 S3 Pd1 101.6(2) . . ?
N11 Si2 N7 90.8(2) . . ?
N11 Si2 N9 92.2(2) . . ?
N7 Si2 N9 91.0(2) . . ?
N11 Si2 Pd2 165.73(18) . . ?
N7 Si2 Pd2 98.93(18) . . ?
N9 Si2 Pd2 98.06(18) . . ?
N11 Si2 Pd3 98.74(17) . . ?
N7 Si2 Pd3 166.25(18) . . ?
N9 Si2 Pd3 98.45(17) . . ?
Pd2 Si2 Pd3 70.01(5) . . ?
N11 Si2 Pd1 98.73(17) . . ?
N7 Si2 Pd1 100.17(18) . . ?
N9 Si2 Pd1 164.19(18) . . ?
Pd2 Si2 Pd1 69.37(5) . . ?
Pd3 Si2 Pd1 68.70(5) . . ?
C60 S6 Pd1 102.4(2) . . ?
C50 S5 Pd3 101.0(2) . . ?
C40 N8 C42 109.4(6) . . ?
C40 N8 C43 123.4(7) . . ?
C42 N8 C43 127.1(6) . . ?
C20 N4 C21 109.1(6) . . ?
C20 N4 C23 125.1(6) . . ?
C21 N4 C23 125.8(6) . . ?
N7 C40 N8 107.6(6) . . ?
N7 C40 S4 126.5(5) . . ?
N8 C40 S4 125.8(5) . . ?
C11 C12 N2 108.5(6) . . ?
C11 C12 H12A 125.8 . . ?
N2 C12 H12A 125.8 . . ?
C50 N9 C51 107.2(5) . . ?
C50 N9 Si2 120.6(5) . . ?
C51 N9 Si2 132.2(5) . . ?
C50 N10 C52 108.8(6) . . ?
C50 N10 C53 125.6(6) . . ?
C52 N10 C53 125.4(7) . . ?
C22 C21 N4 106.7(6) . . ?
C22 C21 H21A 126.7 . . ?
N4 C21 H21A 126.7 . . ?
C62 C61 N11 109.3(6) . . ?
C62 C61 H61A 125.4 . . ?
N11 C61 H61A 125.4 . . ?
C42 C41 N7 108.3(6) . . ?
C42 C41 H41A 125.9 . . ?
N7 C41 H41A 125.9 . . ?
C60 N11 C61 105.9(5) . . ?
C60 N11 Si2 122.1(4) . . ?
C61 N11 Si2 131.3(5) . . ?
C40 N7 C41 107.6(5) . . ?
C40 N7 Si2 120.2(4) . . ?
C41 N7 Si2 131.2(5) . . ?
N12 C60 N11 109.2(6) . . ?
N12 C60 S6 126.0(5) . . ?
N11 C60 S6 124.8(5) . . ?
N9 C50 N10 108.3(6) . . ?
N9 C50 S5 126.5(5) . . ?
N10 C50 S5 125.1(5) . . ?
C21 C22 N3 108.2(6) . . ?
C21 C22 H22A 125.9 . . ?
N3 C22 H22A 125.9 . . ?
C30 N5 C31 107.8(5) . . ?
C30 N5 Si1 120.9(4) . . ?
C31 N5 Si1 130.9(5) . . ?
C60 N12 C62 108.7(6) . . ?
C60 N12 C63 126.3(6) . . ?
C62 N12 C63 124.9(6) . . ?
C30 N6 C32 107.8(6) . . ?
C30 N6 C33 125.4(6) . . ?
C32 N6 C33 126.8(6) . . ?
C61 C62 N12 106.8(6) . . ?
C61 C62 H62A 126.6 . . ?
N12 C62 H62A 126.6 . . ?
C31 C32 N6 107.7(6) . . ?
C31 C32 H32A 126.2 . . ?
N6 C32 H32A 126.2 . . ?
C32 C31 N5 108.4(6) . . ?
C32 C31 H31A 125.8 . . ?
N5 C31 H31A 125.8 . . ?
N8 C43 H43A 109.5 . . ?
N8 C43 H43B 109.5 . . ?
H43A C43 H43B 109.5 . . ?
N8 C43 H43C 109.5 . . ?
H43A C43 H43C 109.5 . . ?
H43B C43 H43C 109.5 . . ?
C51 C52 N10 107.0(6) . . ?
C51 C52 H52A 126.5 . . ?
N10 C52 H52A 126.5 . . ?
C41 C42 N8 107.2(6) . . ?
C41 C42 H42A 126.4 . . ?
N8 C42 H42A 126.4 . . ?
Cl2 C99 Cl1 112.7(6) . . ?
Cl2 C99 H99A 109.1 . . ?
Cl1 C99 H99A 109.1 . . ?
Cl2 C99 H99B 109.1 . . ?
Cl1 C99 H99B 109.1 . . ?
H99A C99 H99B 107.8 . . ?
N5 C30 N6 108.4(6) . . ?
N5 C30 S3 126.8(5) . . ?
N6 C30 S3 124.8(5) . . ?
N10 C53 H53A 109.5 . . ?
N10 C53 H53B 109.5 . . ?
H53A C53 H53B 109.5 . . ?
N10 C53 H53C 109.5 . . ?
H53A C53 H53C 109.5 . . ?
H53B C53 H53C 109.5 . . ?
C52 C51 N9 108.7(6) . . ?
C52 C51 H51A 125.7 . . ?
N9 C51 H51A 125.7 . . ?
N12 C63 H63A 109.5 . . ?
N12 C63 H63B 109.5 . . ?
H63A C63 H63B 109.5 . . ?
N12 C63 H63C 109.5 . . ?
H63A C63 H63C 109.5 . . ?
H63B C63 H63C 109.5 . . ?
N4 C23 H23A 109.5 . . ?
N4 C23 H23B 109.5 . . ?
H23A C23 H23B 109.5 . . ?
N4 C23 H23C 109.5 . . ?
H23A C23 H23C 109.5 . . ?
H23B C23 H23C 109.5 . . ?
N2 C13 H13A 109.5 . . ?
N2 C13 H13B 109.5 . . ?
H13A C13 H13B 109.5 . . ?
N2 C13 H13C 109.5 . . ?
H13A C13 H13C 109.5 . . ?
H13B C13 H13C 109.5 . . ?
N6 C33 H33A 109.5 . . ?
N6 C33 H33B 109.5 . . ?
H33A C33 H33B 109.5 . . ?
N6 C33 H33C 109.5 . . ?
H33A C33 H33C 109.5 . . ?
H33B C33 H33C 109.5 . . ?
Cl6 C77 Cl5 111.7(6) . . ?
Cl6 C77 H77A 109.3 . . ?
Cl5 C77 H77A 109.3 . . ?
Cl6 C77 H77B 109.3 . . ?
Cl5 C77 H77B 109.3 . . ?
H77A C77 H77B 107.9 . . ?
Cl7 C66 Cl8 118.8(11) . . ?
Cl7 C66 H66A 107.6 . . ?
Cl8 C66 H66A 107.6 . . ?
Cl7 C66 H66B 107.6 . . ?
Cl8 C66 H66B 107.6 . . ?
H66A C66 H66B 107.0 . . ?
Cl4 C88 Cl3 112.0(9) . . ?
Cl4 C88 H88A 109.2 . . ?
Cl3 C88 H88A 109.2 . . ?
Cl4 C88 H88B 109.2 . . ?
Cl3 C88 H88B 109.2 . . ?
H88A C88 H88B 107.9 . . ?
Cl4' C88' Cl3' 112.0(10) . . ?
Cl4' C88' H88C 109.2 . . ?
Cl3' C88' H88C 109.2 . . ?
Cl4' C88' H88D 109.2 . . ?
Cl3' C88' H88D 109.2 . . ?
H88C C88' H88D 107.9 . . ?

loop_
_geom_bond_atom_site_label_1
_geom_bond_atom_site_label_2
_geom_bond_distance
_geom_bond_site_symmetry_2
_geom_bond_publ_flag
Pd1 S3 2.3846(17) . ?
Pd1 S6 2.3930(17) . ?
Pd1 Si2 2.4099(18) . ?
Pd1 Si1 2.4116(17) . ?
Pd1 Pd3 2.7187(7) . ?
Pd1 Pd2 2.7262(8) . ?
Pd2 S4 2.3799(17) . ?
Pd2 Si2 2.3803(18) . ?
Pd2 S2 2.3866(18) . ?
Pd2 Si1 2.3968(17) . ?
Pd2 Pd3 2.7473(7) . ?
Pd3 Si1 2.3818(17) . ?
Pd3 S5 2.3824(18) . ?
Pd3 S1 2.3888(18) . ?
Pd3 Si2 2.4085(17) . ?
S1 C10 1.695(7) . ?
S2 C20 1.702(7) . ?
Si1 N5 1.850(5) . ?
Si1 N3 1.865(6) . ?
Si1 N1 1.867(6) . ?
N2 C10 1.355(8) . ?
N2 C12 1.383(10) . ?
N2 C13 1.455(9) . ?
C20 N4 1.329(8) . ?
C20 N3 1.351(8) . ?
C11 C12 1.328(10) . ?
C11 N1 1.406(8) . ?
C11 H11A 0.9500 . ?
N3 C22 1.374(9) . ?
N1 C10 1.336(8) . ?
S4 C40 1.683(7) . ?
S3 C30 1.701(7) . ?
Si2 N11 1.848(5) . ?
Si2 N7 1.849(5) . ?
Si2 N9 1.866(6) . ?
S6 C60 1.708(7) . ?
S5 C50 1.701(7) . ?
N8 C40 1.358(8) . ?
N8 C42 1.374(10) . ?
N8 C43 1.440(10) . ?
N4 C21 1.380(9) . ?
N4 C23 1.460(9) . ?
C40 N7 1.347(9) . ?
C12 H12A 0.9500 . ?
N9 C50 1.342(8) . ?
N9 C51 1.377(8) . ?
N10 C50 1.344(9) . ?
N10 C52 1.365(10) . ?
N10 C53 1.457(10) . ?
C21 C22 1.346(10) . ?
C21 H21A 0.9500 . ?
C61 C62 1.322(10) . ?
C61 N11 1.398(8) . ?
C61 H61A 0.9500 . ?
C41 C42 1.337(10) . ?
C41 N7 1.404(8) . ?
C41 H41A 0.9500 . ?
N11 C60 1.349(8) . ?
C60 N12 1.330(8) . ?
C22 H22A 0.9500 . ?
Cl2 C99 1.705(10) . ?
N5 C30 1.346(8) . ?
N5 C31 1.382(8) . ?
Cl5 C77 1.781(13) . ?
N12 C62 1.383(9) . ?
N12 C63 1.452(9) . ?
N6 C30 1.360(9) . ?
N6 C32 1.382(9) . ?
N6 C33 1.456(9) . ?
C62 H62A 0.9500 . ?
C32 C31 1.338(10) . ?
C32 H32A 0.9500 . ?
C31 H31A 0.9500 . ?
C43 H43A 0.9800 . ?
C43 H43B 0.9800 . ?
C43 H43C 0.9800 . ?
C52 C51 1.337(10) . ?
C52 H52A 0.9500 . ?
C42 H42A 0.9500 . ?
C99 Cl1 1.741(9) . ?
C99 H99A 0.9900 . ?
C99 H99B 0.9900 . ?
C53 H53A 0.9800 . ?
C53 H53B 0.9800 . ?
C53 H53C 0.9800 . ?
C51 H51A 0.9500 . ?
C63 H63A 0.9800 . ?
C63 H63B 0.9800 . ?
C63 H63C 0.9800 . ?
C23 H23A 0.9800 . ?
C23 H23B 0.9800 . ?
C23 H23C 0.9800 . ?
C13 H13A 0.9800 . ?
C13 H13B 0.9800 . ?
C13 H13C 0.9800 . ?
C33 H33A 0.9800 . ?
C33 H33B 0.9800 . ?
C33 H33C 0.9800 . ?
C77 Cl6 1.749(11) . ?
C77 H77A 0.9900 . ?
C77 H77B 0.9900 . ?
Cl7 C66 1.62(2) . ?
C66 Cl8 1.71(2) . ?
C66 H66A 0.9900 . ?
C66 H66B 0.9900 . ?
C88 Cl4 1.712(15) . ?
C88 Cl3 1.794(14) . ?
C88 H88A 0.9900 . ?
C88 H88B 0.9900 . ?
C88' Cl4' 1.710(16) . ?
C88' Cl3' 1.794(15) . ?
C88' H88C 0.9900 . ?
C88' H88D 0.9900 . ?

loop_
_geom_torsion_atom_site_label_1
_geom_torsion_atom_site_label_2
_geom_torsion_atom_site_label_3
_geom_torsion_atom_site_label_4
_geom_torsion
_geom_torsion_site_symmetry_1
_geom_torsion_site_symmetry_2
_geom_torsion_site_symmetry_3
_geom_torsion_site_symmetry_4
_geom_torsion_publ_flag
S3 Pd1 Pd2 S4 -80.61(7) . . . . ?
S6 Pd1 Pd2 S4 56.83(9) . . . . ?
Si2 Pd1 Pd2 S4 72.43(7) . . . . ?
Si1 Pd1 Pd2 S4 -155.18(7) . . . . ?
Pd3 Pd1 Pd2 S4 139.13(5) . . . . ?
S3 Pd1 Pd2 Si2 -153.04(7) . . . . ?
S6 Pd1 Pd2 Si2 -15.60(9) . . . . ?
Si1 Pd1 Pd2 Si2 132.39(7) . . . . ?
Pd3 Pd1 Pd2 Si2 66.70(5) . . . . ?
S3 Pd1 Pd2 S2 52.10(9) . . . . ?
S6 Pd1 Pd2 S2 -170.47(10) . . . . ?
Si2 Pd1 Pd2 S2 -154.86(9) . . . . ?
Si1 Pd1 Pd2 S2 -22.47(9) . . . . ?
Pd3 Pd1 Pd2 S2 -88.17(8) . . . . ?
S3 Pd1 Pd2 Si1 74.57(7) . . . . ?
S6 Pd1 Pd2 Si1 -148.00(9) . . . . ?
Si2 Pd1 Pd2 Si1 -132.39(7) . . . . ?
Pd3 Pd1 Pd2 Si1 -65.70(5) . . . . ?
S3 Pd1 Pd2 Pd3 140.27(5) . . . . ?
S6 Pd1 Pd2 Pd3 -82.30(7) . . . . ?
Si2 Pd1 Pd2 Pd3 -66.70(5) . . . . ?
Si1 Pd1 Pd2 Pd3 65.70(5) . . . . ?
S3 Pd1 Pd3 Si1 -14.44(9) . . . . ?
S6 Pd1 Pd3 Si1 -154.91(7) . . . . ?
Si2 Pd1 Pd3 Si1 131.53(7) . . . . ?
Pd2 Pd1 Pd3 Si1 66.12(5) . . . . ?
S3 Pd1 Pd3 S5 -161.08(11) . . . . ?
S6 Pd1 Pd3 S5 58.46(10) . . . . ?
Si2 Pd1 Pd3 S5 -15.11(10) . . . . ?
Si1 Pd1 Pd3 S5 -146.64(11) . . . . ?
Pd2 Pd1 Pd3 S5 -80.51(9) . . . . ?
S3 Pd1 Pd3 S1 60.90(10) . . . . ?
S6 Pd1 Pd3 S1 -79.56(7) . . . . ?
Si2 Pd1 Pd3 S1 -153.13(7) . . . . ?
Si1 Pd1 Pd3 S1 75.35(7) . . . . ?
Pd2 Pd1 Pd3 S1 141.47(5) . . . . ?
S3 Pd1 Pd3 Si2 -145.97(9) . . . . ?
S6 Pd1 Pd3 Si2 73.57(7) . . . . ?
Si1 Pd1 Pd3 Si2 -131.53(7) . . . . ?
Pd2 Pd1 Pd3 Si2 -65.40(5) . . . . ?
S3 Pd1 Pd3 Pd2 -80.57(8) . . . . ?
S6 Pd1 Pd3 Pd2 138.97(5) . . . . ?
Si2 Pd1 Pd3 Pd2 65.40(5) . . . . ?
Si1 Pd1 Pd3 Pd2 -66.12(5) . . . . ?
S4 Pd2 Pd3 Si1 -151.38(10) . . . . ?
Si2 Pd2 Pd3 Si1 -134.67(7) . . . . ?
S2 Pd2 Pd3 Si1 69.40(7) . . . . ?
Pd1 Pd2 Pd3 Si1 -67.41(5) . . . . ?
S4 Pd2 Pd3 S5 56.55(10) . . . . ?
Si2 Pd2 Pd3 S5 73.27(7) . . . . ?
S2 Pd2 Pd3 S5 -82.66(7) . . . . ?
Si1 Pd2 Pd3 S5 -152.07(7) . . . . ?
Pd1 Pd2 Pd3 S5 140.53(5) . . . . ?
S4 Pd2 Pd3 S1 -163.56(11) . . . . ?
Si2 Pd2 Pd3 S1 -146.84(10) . . . . ?
S2 Pd2 Pd3 S1 57.22(10) . . . . ?
Si1 Pd2 Pd3 S1 -12.18(9) . . . . ?
Pd1 Pd2 Pd3 S1 -79.59(8) . . . . ?
S4 Pd2 Pd3 Si2 -16.71(9) . . . . ?
S2 Pd2 Pd3 Si2 -155.93(7) . . . . ?
Si1 Pd2 Pd3 Si2 134.67(7) . . . . ?
Pd1 Pd2 Pd3 Si2 67.26(5) . . . . ?
S4 Pd2 Pd3 Pd1 -83.97(8) . . . . ?
Si2 Pd2 Pd3 Pd1 -67.26(5) . . . . ?
S2 Pd2 Pd3 Pd1 136.81(5) . . . . ?
Si1 Pd2 Pd3 Pd1 67.41(5) . . . . ?
Si1 Pd3 S1 C10 16.9(2) . . . . ?
S5 Pd3 S1 C10 168.3(2) . . . . ?
Si2 Pd3 S1 C10 -86.6(2) . . . . ?
Pd1 Pd3 S1 C10 -36.4(2) . . . . ?
Pd2 Pd3 S1 C10 26.9(2) . . . . ?
S4 Pd2 S2 C20 178.5(2) . . . . ?
Si2 Pd2 S2 C20 -79.5(3) . . . . ?
Si1 Pd2 S2 C20 24.3(2) . . . . ?
Pd1 Pd2 S2 C20 42.7(3) . . . . ?
Pd3 Pd2 S2 C20 -25.6(2) . . . . ?
S5 Pd3 Si1 N5 104.4(8) . . . . ?
S1 Pd3 Si1 N5 -146.0(8) . . . . ?
Si2 Pd3 Si1 N5 5.5(8) . . . . ?
Pd1 Pd3 Si1 N5 -33.1(8) . . . . ?
Pd2 Pd3 Si1 N5 41.3(8) . . . . ?
S5 Pd3 Si1 N3 -31.8(2) . . . . ?
S1 Pd3 Si1 N3 77.79(18) . . . . ?
Si2 Pd3 Si1 N3 -130.68(18) . . . . ?
Pd1 Pd3 Si1 N3 -169.31(19) . . . . ?
Pd2 Pd3 Si1 N3 -94.90(18) . . . . ?
S5 Pd3 Si1 N1 -124.8(2) . . . . ?
S1 Pd3 Si1 N1 -15.29(18) . . . . ?
Si2 Pd3 Si1 N1 136.24(18) . . . . ?
Pd1 Pd3 Si1 N1 97.61(18) . . . . ?
Pd2 Pd3 Si1 N1 172.02(19) . . . . ?
S5 Pd3 Si1 Pd2 63.14(12) . . . . ?
S1 Pd3 Si1 Pd2 172.69(6) . . . . ?
Si2 Pd3 Si1 Pd2 -35.78(6) . . . . ?
Pd1 Pd3 Si1 Pd2 -74.41(4) . . . . ?
S5 Pd3 Si1 Pd1 137.55(11) . . . . ?
S1 Pd3 Si1 Pd1 -112.90(6) . . . . ?
Si2 Pd3 Si1 Pd1 38.63(5) . . . . ?
Pd2 Pd3 Si1 Pd1 74.41(4) . . . . ?
S4 Pd2 Si1 N5 -32.7(3) . . . . ?
Si2 Pd2 Si1 N5 -134.25(19) . . . . ?
S2 Pd2 Si1 N5 69.82(19) . . . . ?
Pd1 Pd2 Si1 N5 -96.12(19) . . . . ?
Pd3 Pd2 Si1 N5 -170.6(2) . . . . ?
S4 Pd2 Si1 N3 -126.0(2) . . . . ?
Si2 Pd2 Si1 N3 132.47(18) . . . . ?
S2 Pd2 Si1 N3 -23.46(18) . . . . ?
Pd1 Pd2 Si1 N3 170.61(19) . . . . ?
Pd3 Pd2 Si1 N3 96.16(18) . . . . ?
S4 Pd2 Si1 N1 102.7(8) . . . . ?
Si2 Pd2 Si1 N1 1.2(8) . . . . ?
S2 Pd2 Si1 N1 -154.7(8) . . . . ?
Pd1 Pd2 Si1 N1 39.3(8) . . . . ?
Pd3 Pd2 Si1 N1 -35.1(8) . . . . ?
S4 Pd2 Si1 Pd3 137.83(12) . . . . ?
Si2 Pd2 Si1 Pd3 36.31(6) . . . . ?
S2 Pd2 Si1 Pd3 -119.62(6) . . . . ?
Pd1 Pd2 Si1 Pd3 74.45(4) . . . . ?
S4 Pd2 Si1 Pd1 63.39(14) . . . . ?
Si2 Pd2 Si1 Pd1 -38.13(5) . . . . ?
S2 Pd2 Si1 Pd1 165.93(6) . . . . ?
Pd3 Pd2 Si1 Pd1 -74.45(4) . . . . ?
S3 Pd1 Si1 N5 -16.68(19) . . . . ?
S6 Pd1 Si1 N5 -128.9(2) . . . . ?
Si2 Pd1 Si1 N5 133.69(19) . . . . ?
Pd3 Pd1 Si1 N5 172.2(2) . . . . ?
Pd2 Pd1 Si1 N5 96.24(19) . . . . ?
S3 Pd1 Si1 N3 -148.1(7) . . . . ?
S6 Pd1 Si1 N3 99.7(7) . . . . ?
Si2 Pd1 Si1 N3 2.3(7) . . . . ?
Pd3 Pd1 Si1 N3 40.8(7) . . . . ?
Pd2 Pd1 Si1 N3 -35.2(7) . . . . ?
S3 Pd1 Si1 N1 75.93(19) . . . . ?
S6 Pd1 Si1 N1 -36.3(2) . . . . ?
Si2 Pd1 Si1 N1 -133.70(19) . . . . ?
Pd3 Pd1 Si1 N1 -95.19(19) . . . . ?
Pd2 Pd1 Si1 N1 -171.16(19) . . . . ?
S3 Pd1 Si1 Pd3 171.12(6) . . . . ?
S6 Pd1 Si1 Pd3 58.90(13) . . . . ?
Si2 Pd1 Si1 Pd3 -38.51(5) . . . . ?
Pd2 Pd1 Si1 Pd3 -75.97(4) . . . . ?
S3 Pd1 Si1 Pd2 -112.92(6) . . . . ?
S6 Pd1 Si1 Pd2 134.87(11) . . . . ?
Si2 Pd1 Si1 Pd2 37.46(5) . . . . ?
Pd3 Pd1 Si1 Pd2 75.97(4) . . . . ?
Pd2 S2 C20 N4 162.6(6) . . . . ?
Pd2 S2 C20 N3 -19.8(6) . . . . ?
N4 C20 N3 C22 0.2(8) . . . . ?
S2 C20 N3 C22 -177.9(5) . . . . ?
N4 C20 N3 Si1 176.8(4) . . . . ?
S2 C20 N3 Si1 -1.2(8) . . . . ?
N5 Si1 N3 C20 -78.2(5) . . . . ?
N1 Si1 N3 C20 -169.3(5) . . . . ?
Pd3 Si1 N3 C20 92.0(5) . . . . ?
Pd2 Si1 N3 C20 21.1(5) . . . . ?
Pd1 Si1 N3 C20 54.0(10) . . . . ?
N5 Si1 N3 C22 97.6(6) . . . . ?
N1 Si1 N3 C22 6.6(6) . . . . ?
Pd3 Si1 N3 C22 -92.1(6) . . . . ?
Pd2 Si1 N3 C22 -163.1(6) . . . . ?
Pd1 Si1 N3 C22 -130.2(7) . . . . ?
C12 C11 N1 C10 -0.3(7) . . . . ?
C12 C11 N1 Si1 -177.4(5) . . . . ?
N5 Si1 N1 C10 -178.4(5) . . . . ?
N3 Si1 N1 C10 -86.3(5) . . . . ?
Pd3 Si1 N1 C10 12.3(5) . . . . ?
Pd2 Si1 N1 C10 45.4(11) . . . . ?
Pd1 Si1 N1 C10 82.4(5) . . . . ?
N5 Si1 N1 C11 -1.6(6) . . . . ?
N3 Si1 N1 C11 90.5(6) . . . . ?
Pd3 Si1 N1 C11 -170.9(5) . . . . ?
Pd2 Si1 N1 C11 -137.8(7) . . . . ?
Pd1 Si1 N1 C11 -100.8(6) . . . . ?
C11 N1 C10 N2 0.6(7) . . . . ?
Si1 N1 C10 N2 178.0(4) . . . . ?
C11 N1 C10 S1 -175.1(5) . . . . ?
Si1 N1 C10 S1 2.3(8) . . . . ?
C12 N2 C10 N1 -0.7(7) . . . . ?
C13 N2 C10 N1 175.0(6) . . . . ?
C12 N2 C10 S1 175.0(5) . . . . ?
C13 N2 C10 S1 -9.3(9) . . . . ?
Pd3 S1 C10 N1 -15.6(6) . . . . ?
Pd3 S1 C10 N2 169.5(5) . . . . ?
Si2 Pd2 S4 C40 16.6(2) . . . . ?
S2 Pd2 S4 C40 172.6(2) . . . . ?
Si1 Pd2 S4 C40 -87.3(3) . . . . ?
Pd1 Pd2 S4 C40 -35.5(2) . . . . ?
Pd3 Pd2 S4 C40 30.4(3) . . . . ?
S6 Pd1 S3 C30 169.4(2) . . . . ?
Si2 Pd1 S3 C30 -84.5(3) . . . . ?
Si1 Pd1 S3 C30 15.9(2) . . . . ?
Pd3 Pd1 S3 C30 27.7(3) . . . . ?
Pd2 Pd1 S3 C30 -36.5(2) . . . . ?
S4 Pd2 Si2 N11 -151.0(7) . . . . ?
S2 Pd2 Si2 N11 104.8(7) . . . . ?
Si1 Pd2 Si2 N11 3.4(7) . . . . ?
Pd1 Pd2 Si2 N11 -34.7(7) . . . . ?
Pd3 Pd2 Si2 N11 39.3(7) . . . . ?
S4 Pd2 Si2 N7 -18.71(19) . . . . ?
S2 Pd2 Si2 N7 -122.9(2) . . . . ?
Si1 Pd2 Si2 N7 135.65(19) . . . . ?
Pd1 Pd2 Si2 N7 97.58(19) . . . . ?
Pd3 Pd2 Si2 N7 171.55(19) . . . . ?
S4 Pd2 Si2 N9 73.63(18) . . . . ?
S2 Pd2 Si2 N9 -30.6(2) . . . . ?
Si1 Pd2 Si2 N9 -132.00(17) . . . . ?
Pd1 Pd2 Si2 N9 -170.08(18) . . . . ?
Pd3 Pd2 Si2 N9 -96.11(17) . . . . ?
S4 Pd2 Si2 Pd3 169.75(6) . . . . ?
S2 Pd2 Si2 Pd3 65.55(15) . . . . ?
Si1 Pd2 Si2 Pd3 -35.89(6) . . . . ?
Pd1 Pd2 Si2 Pd3 -73.97(4) . . . . ?
S4 Pd2 Si2 Pd1 -116.28(6) . . . . ?
S2 Pd2 Si2 Pd1 139.51(13) . . . . ?
Si1 Pd2 Si2 Pd1 38.08(5) . . . . ?
Pd3 Pd2 Si2 Pd1 73.97(4) . . . . ?
Si1 Pd3 Si2 N11 -134.81(17) . . . . ?
S5 Pd3 Si2 N11 74.78(18) . . . . ?
S1 Pd3 Si2 N11 -33.7(2) . . . . ?
Pd1 Pd3 Si2 N11 -96.02(17) . . . . ?
Pd2 Pd3 Si2 N11 -170.92(18) . . . . ?
Si1 Pd3 Si2 N7 -1.6(8) . . . . ?
S5 Pd3 Si2 N7 -152.0(8) . . . . ?
S1 Pd3 Si2 N7 99.6(8) . . . . ?
Pd1 Pd3 Si2 N7 37.2(8) . . . . ?
Pd2 Pd3 Si2 N7 -37.7(8) . . . . ?
Si1 Pd3 Si2 N9 131.66(18) . . . . ?
S5 Pd3 Si2 N9 -18.75(19) . . . . ?
S1 Pd3 Si2 N9 -127.2(2) . . . . ?
Pd1 Pd3 Si2 N9 170.45(19) . . . . ?
Pd2 Pd3 Si2 N9 95.55(18) . . . . ?
Si1 Pd3 Si2 Pd2 36.11(6) . . . . ?
S5 Pd3 Si2 Pd2 -114.30(6) . . . . ?
S1 Pd3 Si2 Pd2 137.25(11) . . . . ?
Pd1 Pd3 Si2 Pd2 74.90(4) . . . . ?
Si1 Pd3 Si2 Pd1 -38.79(6) . . . . ?
S5 Pd3 Si2 Pd1 170.80(6) . . . . ?
S1 Pd3 Si2 Pd1 62.35(13) . . . . ?
Pd2 Pd3 Si2 Pd1 -74.90(4) . . . . ?
S3 Pd1 Si2 N11 -127.93(18) . . . . ?
S6 Pd1 Si2 N11 -17.93(17) . . . . ?
Si1 Pd1 Si2 N11 134.17(17) . . . . ?
Pd3 Pd1 Si2 N11 96.03(17) . . . . ?
Pd2 Pd1 Si2 N11 171.84(18) . . . . ?
S3 Pd1 Si2 N7 -35.6(2) . . . . ?
S6 Pd1 Si2 N7 74.43(19) . . . . ?
Si1 Pd1 Si2 N7 -133.47(19) . . . . ?
Pd3 Pd1 Si2 N7 -171.60(19) . . . . ?
Pd2 Pd1 Si2 N7 -95.79(19) . . . . ?
S3 Pd1 Si2 N9 99.0(7) . . . . ?
S6 Pd1 Si2 N9 -151.0(7) . . . . ?
Si1 Pd1 Si2 N9 1.1(7) . . . . ?
Pd3 Pd1 Si2 N9 -37.0(7) . . . . ?
Pd2 Pd1 Si2 N9 38.8(7) . . . . ?
S3 Pd1 Si2 Pd2 60.23(12) . . . . ?
S6 Pd1 Si2 Pd2 170.23(5) . . . . ?
Si1 Pd1 Si2 Pd2 -37.67(5) . . . . ?
Pd3 Pd1 Si2 Pd2 -75.81(4) . . . . ?
S3 Pd1 Si2 Pd3 136.03(10) . . . . ?
S6 Pd1 Si2 Pd3 -113.97(5) . . . . ?
Si1 Pd1 Si2 Pd3 38.13(5) . . . . ?
Pd2 Pd1 Si2 Pd3 75.81(4) . . . . ?
S3 Pd1 S6 C60 168.2(2) . . . . ?
Si2 Pd1 S6 C60 16.9(2) . . . . ?
Si1 Pd1 S6 C60 -83.0(3) . . . . ?
Pd3 Pd1 S6 C60 -35.6(2) . . . . ?
Pd2 Pd1 S6 C60 29.6(2) . . . . ?
Si1 Pd3 S5 C50 -81.2(3) . . . . ?
S1 Pd3 S5 C50 172.5(2) . . . . ?
Si2 Pd3 S5 C50 20.5(2) . . . . ?
Pd1 Pd3 S5 C50 32.9(3) . . . . ?
Pd2 Pd3 S5 C50 -30.8(2) . . . . ?
N3 C20 N4 C21 -0.3(8) . . . . ?
S2 C20 N4 C21 177.7(6) . . . . ?
N3 C20 N4 C23 178.3(7) . . . . ?
S2 C20 N4 C23 -3.8(11) . . . . ?
C42 N8 C40 N7 -0.5(8) . . . . ?
C43 N8 C40 N7 -177.6(7) . . . . ?
C42 N8 C40 S4 177.4(5) . . . . ?
C43 N8 C40 S4 0.3(11) . . . . ?
Pd2 S4 C40 N7 -9.6(6) . . . . ?
Pd2 S4 C40 N8 173.0(6) . . . . ?
N1 C11 C12 N2 -0.1(8) . . . . ?
C10 N2 C12 C11 0.5(7) . . . . ?
C13 N2 C12 C11 -175.2(7) . . . . ?
N11 Si2 N9 C50 -84.4(5) . . . . ?
N7 Si2 N9 C50 -175.2(5) . . . . ?
Pd2 Si2 N9 C50 85.6(5) . . . . ?
Pd3 Si2 N9 C50 14.8(5) . . . . ?
Pd1 Si2 N9 C50 49.3(10) . . . . ?
N11 Si2 N9 C51 95.4(6) . . . . ?
N7 Si2 N9 C51 4.6(6) . . . . ?
Pd2 Si2 N9 C51 -94.5(6) . . . . ?
Pd3 Si2 N9 C51 -165.4(6) . . . . ?
Pd1 Si2 N9 C51 -130.8(6) . . . . ?
C20 N4 C21 C22 0.3(9) . . . . ?
C23 N4 C21 C22 -178.2(8) . . . . ?
C62 C61 N11 C60 -0.9(7) . . . . ?
C62 C61 N11 Si2 -171.1(5) . . . . ?
N7 Si2 N11 C60 -81.8(5) . . . . ?
N9 Si2 N11 C60 -172.9(5) . . . . ?
Pd2 Si2 N11 C60 51.2(10) . . . . ?
Pd3 Si2 N11 C60 88.2(5) . . . . ?
Pd1 Si2 N11 C60 18.6(5) . . . . ?
N7 Si2 N11 C61 87.1(6) . . . . ?
N9 Si2 N11 C61 -3.9(6) . . . . ?
Pd2 Si2 N11 C61 -139.8(6) . . . . ?
Pd3 Si2 N11 C61 -102.8(5) . . . . ?
Pd1 Si2 N11 C61 -172.4(5) . . . . ?
N8 C40 N7 C41 0.6(7) . . . . ?
S4 C40 N7 C41 -177.2(5) . . . . ?
N8 C40 N7 Si2 169.9(4) . . . . ?
S4 C40 N7 Si2 -8.0(8) . . . . ?
C42 C41 N7 C40 -0.6(8) . . . . ?
C42 C41 N7 Si2 -168.2(5) . . . . ?
N11 Si2 N7 C40 -170.2(5) . . . . ?
N9 Si2 N7 C40 -78.0(5) . . . . ?
Pd2 Si2 N7 C40 20.3(5) . . . . ?
Pd3 Si2 N7 C40 55.8(11) . . . . ?
Pd1 Si2 N7 C40 90.8(5) . . . . ?
N11 Si2 N7 C41 -3.9(6) . . . . ?
N9 Si2 N7 C41 88.3(6) . . . . ?
Pd2 Si2 N7 C41 -173.4(6) . . . . ?
Pd3 Si2 N7 C41 -137.9(7) . . . . ?
Pd1 Si2 N7 C41 -102.9(6) . . . . ?
C61 N11 C60 N12 1.5(7) . . . . ?
Si2 N11 C60 N12 172.9(4) . . . . ?
C61 N11 C60 S6 -177.0(5) . . . . ?
Si2 N11 C60 S6 -5.6(8) . . . . ?
Pd1 S6 C60 N12 170.4(5) . . . . ?
Pd1 S6 C60 N11 -11.3(6) . . . . ?
C51 N9 C50 N10 -0.3(7) . . . . ?
Si2 N9 C50 N10 179.6(5) . . . . ?
C51 N9 C50 S5 -176.8(5) . . . . ?
Si2 N9 C50 S5 3.1(8) . . . . ?
C52 N10 C50 N9 0.9(8) . . . . ?
C53 N10 C50 N9 176.0(7) . . . . ?
C52 N10 C50 S5 177.5(5) . . . . ?
C53 N10 C50 S5 -7.4(11) . . . . ?
Pd3 S5 C50 N9 -19.3(6) . . . . ?
Pd3 S5 C50 N10 164.7(6) . . . . ?
N4 C21 C22 N3 -0.2(9) . . . . ?
C20 N3 C22 C21 0.0(8) . . . . ?
Si1 N3 C22 C21 -176.2(5) . . . . ?
N3 Si1 N5 C30 -175.7(5) . . . . ?
N1 Si1 N5 C30 -83.8(5) . . . . ?
Pd3 Si1 N5 C30 47.6(11) . . . . ?
Pd2 Si1 N5 C30 86.5(5) . . . . ?
Pd1 Si1 N5 C30 16.5(5) . . . . ?
N3 Si1 N5 C31 -4.2(6) . . . . ?
N1 Si1 N5 C31 87.7(6) . . . . ?
Pd3 Si1 N5 C31 -140.9(7) . . . . ?
Pd2 Si1 N5 C31 -102.0(6) . . . . ?
Pd1 Si1 N5 C31 -172.0(6) . . . . ?
N11 C60 N12 C62 -1.7(7) . . . . ?
S6 C60 N12 C62 176.8(5) . . . . ?
N11 C60 N12 C63 -179.9(6) . . . . ?
S6 C60 N12 C63 -1.4(10) . . . . ?
N11 C61 C62 N12 -0.1(8) . . . . ?
C60 N12 C62 C61 1.1(8) . . . . ?
C63 N12 C62 C61 179.4(7) . . . . ?
C30 N6 C32 C31 -0.6(9) . . . . ?
C33 N6 C32 C31 178.9(8) . . . . ?
N6 C32 C31 N5 1.3(8) . . . . ?
C30 N5 C31 C32 -1.5(8) . . . . ?
Si1 N5 C31 C32 -173.9(5) . . . . ?
C50 N10 C52 C51 -1.2(9) . . . . ?
C53 N10 C52 C51 -176.3(7) . . . . ?
N7 C41 C42 N8 0.3(8) . . . . ?
C40 N8 C42 C41 0.1(8) . . . . ?
C43 N8 C42 C41 177.0(7) . . . . ?
C31 N5 C30 N6 1.1(7) . . . . ?
Si1 N5 C30 N6 174.4(5) . . . . ?
C31 N5 C30 S3 -177.2(5) . . . . ?
Si1 N5 C30 S3 -3.9(8) . . . . ?
C32 N6 C30 N5 -0.3(8) . . . . ?
C33 N6 C30 N5 -179.9(7) . . . . ?
C32 N6 C30 S3 178.0(5) . . . . ?
C33 N6 C30 S3 -1.5(11) . . . . ?
Pd1 S3 C30 N5 -11.4(6) . . . . ?
Pd1 S3 C30 N6 170.5(6) . . . . ?
N10 C52 C51 N9 1.0(8) . . . . ?
C50 N9 C51 C52 -0.5(8) . . . . ?
Si2 N9 C51 C52 179.7(5) . . . . ?
